data_4337795
loop_
_publ_author_name
'Collins, Lee R.'
'Lowe, John P.'
'Mahon, Mary F.'
'Poulten, Rebecca C.'
'Whittlesey, Michael K.'

_publ_section_title
;
 Copper diamidocarbene complexes: characterization of monomeric to
 tetrameric species.
;
_journal_issue 5
_journal_name_full 'Inorganic chemistry'
_journal_page_first 2699
_journal_page_last 2707
_journal_paper_doi 10.1021/ic4031014
_journal_volume 53
_journal_year 2014
_chemical_formula_sum 'C76 H94 Cl3 Cu3 N6 O7'
_chemical_formula_weight 1500.54
_chemical_name_systematic
; 
 ? 
;
_space_group_IT_number 2
_symmetry_cell_setting triclinic
_symmetry_space_group_name_Hall '-P 1'
_symmetry_space_group_name_H-M 'P -1'
_atom_sites_solution_hydrogens geom
_atom_sites_solution_primary direct
_atom_sites_solution_secondary difmap
_audit_creation_method SHELXL-97
_cell_angle_alpha 113.943(1)
_cell_angle_beta 104.890(1)
_cell_angle_gamma 91.572(1)
_cell_formula_units_Z 2
_cell_length_a 13.3220(2)
_cell_length_b 17.0760(2)
_cell_length_c 18.5540(3)
_cell_measurement_reflns_used 82465
_cell_measurement_temperature 150(2)
_cell_measurement_theta_max 27.485
_cell_measurement_theta_min 2.910
_cell_volume 3686.36(10)
_computing_cell_refinement 'HKL Scalepack (Otwinowski & Minor 1997)'
_computing_data_collection 'Collect (Bruker AXS BV 1997-2004)'
_computing_data_reduction 'Denzo & Scalepack (Otwinowski, Minor 1997)'
_computing_molecular_graphics 'ORTEX (P.McArdle 1995)'
_computing_publication_material 'SHELXL-97/2 (Sheldrick 1997)'
_computing_structure_refinement 'SHELXL-97/2 (Sheldrick 1997)'
_computing_structure_solution 'SHELXS-97 (Sheldrick 1990)'
_diffrn_ambient_temperature 150(2)
_diffrn_measured_fraction_theta_full 0.983
_diffrn_measured_fraction_theta_max 0.983
_diffrn_measurement_device_type '95mm CCD camera on \k-goniostat'
_diffrn_measurement_method CCD
_diffrn_radiation_monochromator 'horizonally mounted graphite crystal'
_diffrn_radiation_source 'fine-focus sealed tube'
_diffrn_radiation_type MoK\a
_diffrn_radiation_wavelength 0.71073
_diffrn_reflns_av_R_equivalents 0.0547
_diffrn_reflns_av_sigmaI/netI 0.0575
_diffrn_reflns_limit_h_max 17
_diffrn_reflns_limit_h_min -17
_diffrn_reflns_limit_k_max 22
_diffrn_reflns_limit_k_min -22
_diffrn_reflns_limit_l_max 24
_diffrn_reflns_limit_l_min -23
_diffrn_reflns_number 66809
_diffrn_reflns_theta_full 27.56
_diffrn_reflns_theta_max 27.56
_diffrn_reflns_theta_min 3.56
_exptl_absorpt_coefficient_mu 1.023
_exptl_absorpt_correction_T_max 0.937
_exptl_absorpt_correction_T_min 0.897
_exptl_absorpt_correction_type multi-scan
_exptl_absorpt_process_details
;
multi-scan from symmetry-related measurements 
 Sortav (Blessing 1995)
;
_exptl_crystal_colour orange-red
_exptl_crystal_density_diffrn 1.352
_exptl_crystal_density_method 'not measured'
_exptl_crystal_description block
_exptl_crystal_F_000 1572
_exptl_crystal_size_max 0.20
_exptl_crystal_size_mid 0.10
_exptl_crystal_size_min 0.10
_refine_diff_density_max 0.417
_refine_diff_density_min -0.498
_refine_diff_density_rms 0.064
_refine_ls_extinction_method none
_refine_ls_goodness_of_fit_ref 1.025
_refine_ls_hydrogen_treatment constr
_refine_ls_matrix_type full
_refine_ls_number_parameters 882
_refine_ls_number_reflns 16762
_refine_ls_number_restraints 0
_refine_ls_restrained_S_all 1.025
_refine_ls_R_factor_all 0.0761
_refine_ls_R_factor_gt 0.0421
_refine_ls_shift/su_max 0.002
_refine_ls_shift/su_mean 0.000
_refine_ls_structure_factor_coef Fsqd
_refine_ls_weighting_details 'calc w=1/[\s^2^(Fo^2^)+(0.0350P)^2^+2.4540P] where P=(Fo^2^+2Fc^2^)/3'
_refine_ls_weighting_scheme calc
_refine_ls_wR_factor_gt 0.0846
_refine_ls_wR_factor_ref 0.0971
_reflns_number_gt 11842
_reflns_number_total 16762
_reflns_threshold_expression >2sigma(I)
_cod_data_source_file ic4031014_si_002.cif
_cod_data_source_block k13mkw25
_cod_depositor_comments
;
The following automatic conversions were performed:

'_symmetry_cell_setting' value 'Triclinic' changed to 'triclinic'
according to
/usr/data/users/saulius/crontab/automatic-downloads/current/ACS/lib/dictionaries/cif_core.dic
dictionary named 'cif_core.dic' version 2.4.2 from 2011-04-26.

Automatic conversion script
Id: cif_fix_values 2281 2013-09-26 08:29:07Z andrius 
;
_cod_original_cell_volume 3686.36(9)
_cod_original_sg_symbol_H-M P-1
_cod_database_code 4337795

loop_
_symmetry_equiv_pos_as_xyz
'x, y, z'
'-x, -y, -z'

loop_
_atom_site_label
_atom_site_type_symbol
_atom_site_fract_x
_atom_site_fract_y
_atom_site_fract_z
_atom_site_U_iso_or_equiv
_atom_site_adp_type
_atom_site_occupancy
_atom_site_symmetry_multiplicity
_atom_site_calc_flag
_atom_site_refinement_flags
Cu1 Cu 0.26877(2) 1.28291(2) 0.528073(18) 0.02810(8) Uani 1 1 d .
Cu2 Cu 0.35415(2) 0.971341(19) 0.175547(18) 0.02500(8) Uani 1 1 d .
Cu3 Cu 0.23879(2) 0.800985(19) 0.034908(18) 0.02589(8) Uani 1 1 d .
Cl1 Cl 0.25317(6) 1.29183(5) 0.41541(4) 0.04299(18) Uani 1 1 d .
Cl2 Cl 0.36501(5) 0.82915(4) 0.15482(4) 0.03099(14) Uani 1 1 d .
Cl3 Cl 0.25218(5) 0.93885(4) 0.04382(4) 0.03253(15) Uani 1 1 d .
O1 O 0.41104(14) 1.40638(12) 0.84251(10) 0.0342(4) Uani 1 1 d .
O2 O 0.11299(14) 1.19698(12) 0.71372(11) 0.0351(4) Uani 1 1 d .
O3 O 0.53870(15) 1.28613(11) 0.33305(11) 0.0345(4) Uani 1 1 d .
O4 O 0.42606(14) 1.15980(11) 0.48409(10) 0.0305(4) Uani 1 1 d .
O5 O -0.12820(15) 0.62812(14) -0.11162(14) 0.0553(6) Uani 1 1 d .
O6 O 0.15303(15) 0.48791(12) -0.18575(12) 0.0397(5) Uani 1 1 d .
O7 O -0.12049(16) 1.33474(14) 0.41312(14) 0.0475(5) Uani 1 1 d .
N1 N 0.34763(15) 1.33864(13) 0.70195(12) 0.0228(4) Uani 1 1 d .
N2 N 0.19715(15) 1.23689(12) 0.63873(12) 0.0219(4) Uani 1 1 d .
N3 N 0.46014(15) 1.14591(12) 0.27113(11) 0.0203(4) Uani 1 1 d .
N4 N 0.39955(15) 1.08418(12) 0.34572(11) 0.0213(4) Uani 1 1 d .
N5 N 0.04020(15) 0.69705(13) -0.05336(12) 0.0254(4) Uani 1 1 d .
N6 N 0.17871(15) 0.62963(12) -0.09431(12) 0.0243(4) Uani 1 1 d .
C1 C 0.27369(18) 1.28548(15) 0.63151(15) 0.0236(5) Uani 1 1 d .
C2 C 0.35168(19) 1.34855(16) 0.78265(15) 0.0257(5) Uani 1 1 d .
C3 C 0.2844(2) 1.27879(17) 0.78718(15) 0.0279(6) Uani 1 1 d .
C4 C 0.1895(2) 1.23546(16) 0.71282(15) 0.0257(5) Uani 1 1 d .
C5 C 0.42547(19) 1.39613(15) 0.69593(14) 0.0240(5) Uani 1 1 d .
C6 C 0.39301(19) 1.46468(15) 0.67822(14) 0.0248(5) Uani 1 1 d .
C7 C 0.4687(2) 1.51745(17) 0.67107(16) 0.0317(6) Uani 1 1 d .
H7 H 0.4484 1.5638 0.6574 0.038 Uiso 1 1 calc R
C8 C 0.5726(2) 1.50359(17) 0.68344(16) 0.0336(6) Uani 1 1 d .
C9 C 0.6011(2) 1.43612(17) 0.70346(16) 0.0320(6) Uani 1 1 d .
H9 H 0.6725 1.4273 0.7130 0.038 Uiso 1 1 calc R
C10 C 0.52937(19) 1.38061(16) 0.71022(15) 0.0278(6) Uani 1 1 d .
C11 C 0.2831(2) 1.48481(17) 0.66841(17) 0.0338(6) Uani 1 1 d .
H11A H 0.2377 1.4439 0.6142 0.051 Uiso 1 1 calc R
H11B H 0.2820 1.5440 0.6730 0.051 Uiso 1 1 calc R
H11C H 0.2577 1.4798 0.7117 0.051 Uiso 1 1 calc R
C12 C 0.6525(3) 1.5621(2) 0.6757(2) 0.0507(8) Uani 1 1 d .
H12A H 0.7009 1.5984 0.7304 0.076 Uiso 1 1 calc R
H12B H 0.6163 1.5992 0.6520 0.076 Uiso 1 1 calc R
H12C H 0.6922 1.5268 0.6398 0.076 Uiso 1 1 calc R
C13 C 0.5621(2) 1.30717(18) 0.73066(18) 0.0377(7) Uani 1 1 d .
H13A H 0.5553 1.3180 0.7851 0.057 Uiso 1 1 calc R
H13B H 0.6353 1.3023 0.7311 0.057 Uiso 1 1 calc R
H13C H 0.5170 1.2531 0.6891 0.057 Uiso 1 1 calc R
C14 C 0.2504(3) 1.3162(2) 0.86584(16) 0.0487(8) Uani 1 1 d .
H14A H 0.2055 1.3602 0.8638 0.073 Uiso 1 1 calc R
H14B H 0.3127 1.3427 0.9139 0.073 Uiso 1 1 calc R
H14C H 0.2113 1.2697 0.8702 0.073 Uiso 1 1 calc R
C15 C 0.3538(2) 1.20736(19) 0.7874(2) 0.0446(8) Uani 1 1 d .
H15A H 0.3143 1.1609 0.7915 0.067 Uiso 1 1 calc R
H15B H 0.4172 1.2323 0.8346 0.067 Uiso 1 1 calc R
H15C H 0.3736 1.1838 0.7361 0.067 Uiso 1 1 calc R
C16 C 0.11109(18) 1.18543(16) 0.56425(14) 0.0234(5) Uani 1 1 d .
C17 C 0.02146(19) 1.22250(16) 0.54818(15) 0.0252(5) Uani 1 1 d .
C18 C -0.06104(19) 1.17151(17) 0.47852(15) 0.0291(6) Uani 1 1 d .
H18 H -0.1229 1.1955 0.4656 0.035 Uiso 1 1 calc R
C19 C -0.0558(2) 1.08677(17) 0.42739(15) 0.0295(6) Uani 1 1 d .
C20 C 0.0357(2) 1.05285(17) 0.44633(15) 0.0292(6) Uani 1 1 d .
H20 H 0.0401 0.9949 0.4117 0.035 Uiso 1 1 calc R
C21 C 0.12123(19) 1.10108(16) 0.51445(15) 0.0256(5) Uani 1 1 d .
C22 C 0.0135(2) 1.31426(17) 0.60238(16) 0.0319(6) Uani 1 1 d .
H22A H 0.0234 1.3208 0.6588 0.048 Uiso 1 1 calc R
H22B H -0.0559 1.3278 0.5814 0.048 Uiso 1 1 calc R
H22C H 0.0679 1.3540 0.6022 0.048 Uiso 1 1 calc R
C23 C -0.1454(2) 1.0338(2) 0.35101(17) 0.0416(7) Uani 1 1 d .
H23A H -0.2118 1.0388 0.3650 0.062 Uiso 1 1 calc R
H23B H -0.1349 0.9729 0.3293 0.062 Uiso 1 1 calc R
H23C H -0.1479 1.0554 0.3092 0.062 Uiso 1 1 calc R
C24 C 0.2214(2) 1.06426(18) 0.53137(17) 0.0339(6) Uani 1 1 d .
H24A H 0.2073 1.0010 0.5014 0.051 Uiso 1 1 calc R
H24B H 0.2489 1.0807 0.5907 0.051 Uiso 1 1 calc R
H24C H 0.2733 1.0871 0.5130 0.051 Uiso 1 1 calc R
C25 C 0.40890(18) 1.07565(15) 0.27121(14) 0.0215(5) Uani 1 1 d .
C26 C 0.50744(18) 1.22402(15) 0.34104(15) 0.0242(5) Uani 1 1 d .
C27 C 0.52574(19) 1.22103(16) 0.42357(15) 0.0267(5) Uani 1 1 d .
C28 C 0.44464(19) 1.15600(16) 0.42284(15) 0.0257(5) Uani 1 1 d .
C29 C 0.45930(18) 1.14129(15) 0.19060(14) 0.0221(5) Uani 1 1 d .
C30 C 0.37180(19) 1.16199(15) 0.14572(15) 0.0249(5) Uani 1 1 d .
C31 C 0.3717(2) 1.15449(16) 0.06792(15) 0.0294(6) Uani 1 1 d .
H31 H 0.3125 1.1671 0.0354 0.035 Uiso 1 1 calc R
C32 C 0.4553(2) 1.12926(16) 0.03667(15) 0.0300(6) Uani 1 1 d .
C33 C 0.5413(2) 1.11051(17) 0.08434(16) 0.0306(6) Uani 1 1 d .
H33 H 0.5988 1.0930 0.0632 0.037 Uiso 1 1 calc R
C34 C 0.54554(19) 1.11665(16) 0.16200(15) 0.0260(5) Uani 1 1 d .
C35 C 0.2796(2) 1.18873(18) 0.17781(16) 0.0314(6) Uani 1 1 d .
H35A H 0.2346 1.1371 0.1686 0.047 Uiso 1 1 calc R
H35B H 0.2392 1.2198 0.1488 0.047 Uiso 1 1 calc R
H35C H 0.3047 1.2267 0.2370 0.047 Uiso 1 1 calc R
C36 C 0.4548(3) 1.1257(2) -0.04579(17) 0.0421(7) Uani 1 1 d .
H36A H 0.3822 1.1194 -0.0790 0.063 Uiso 1 1 calc R
H36B H 0.4874 1.0762 -0.0744 0.063 Uiso 1 1 calc R
H36C H 0.4944 1.1794 -0.0377 0.063 Uiso 1 1 calc R
C37 C 0.6404(2) 1.09784(19) 0.21381(17) 0.0339(6) Uani 1 1 d .
H37A H 0.6917 1.0798 0.1830 0.051 Uiso 1 1 calc R
H37B H 0.6190 1.0513 0.2273 0.051 Uiso 1 1 calc R
H37C H 0.6720 1.1502 0.2649 0.051 Uiso 1 1 calc R
C38 C 0.6323(2) 1.1867(2) 0.43839(17) 0.0381(7) Uani 1 1 d .
H38A H 0.6269 1.1289 0.3943 0.057 Uiso 1 1 calc R
H38B H 0.6500 1.1835 0.4917 0.057 Uiso 1 1 calc R
H38C H 0.6874 1.2261 0.4386 0.057 Uiso 1 1 calc R
C39 C 0.5323(2) 1.31088(19) 0.49207(17) 0.0435(8) Uani 1 1 d .
H39A H 0.5892 1.3503 0.4945 0.065 Uiso 1 1 calc R
H39B H 0.5462 1.3072 0.5450 0.065 Uiso 1 1 calc R
H39C H 0.4656 1.3328 0.4807 0.065 Uiso 1 1 calc R
C40 C 0.33986(18) 1.01024(15) 0.34480(14) 0.0225(5) Uani 1 1 d .
C41 C 0.39511(18) 0.95533(16) 0.37251(14) 0.0230(5) Uani 1 1 d .
C42 C 0.3386(2) 0.88477(16) 0.37103(14) 0.0258(5) Uani 1 1 d .
H42 H 0.3752 0.8476 0.3916 0.031 Uiso 1 1 calc R
C43 C 0.2291(2) 0.86735(16) 0.33997(15) 0.0272(5) Uani 1 1 d .
C44 C 0.1773(2) 0.92274(16) 0.31111(15) 0.0278(6) Uani 1 1 d .
H44 H 0.1030 0.9106 0.2888 0.033 Uiso 1 1 calc R
C45 C 0.23017(19) 0.99584(16) 0.31347(14) 0.0246(5) Uani 1 1 d .
C46 C 0.51333(19) 0.96710(17) 0.39914(16) 0.0303(6) Uani 1 1 d .
H46A H 0.5391 0.9632 0.3530 0.045 Uiso 1 1 calc R
H46B H 0.5371 0.9217 0.4161 0.045 Uiso 1 1 calc R
H46C H 0.5407 1.0241 0.4456 0.045 Uiso 1 1 calc R
C47 C 0.1699(2) 0.78898(18) 0.33731(18) 0.0385(7) Uani 1 1 d .
H47A H 0.0956 0.7955 0.3300 0.058 Uiso 1 1 calc R
H47B H 0.1993 0.7838 0.3891 0.058 Uiso 1 1 calc R
H47C H 0.1765 0.7368 0.2911 0.058 Uiso 1 1 calc R
C48 C 0.1684(2) 1.05394(18) 0.28186(17) 0.0347(6) Uani 1 1 d .
H48A H 0.2035 1.1140 0.3141 0.052 Uiso 1 1 calc R
H48B H 0.0974 1.0497 0.2872 0.052 Uiso 1 1 calc R
H48C H 0.1642 1.0359 0.2237 0.052 Uiso 1 1 calc R
C49 C 0.14507(19) 0.70150(15) -0.04413(15) 0.0247(5) Uani 1 1 d .
C50 C -0.0376(2) 0.62543(17) -0.10954(16) 0.0327(6) Uani 1 1 d .
C51 C -0.0025(2) 0.54793(18) -0.16747(17) 0.0368(7) Uani 1 1 d .
C52 C 0.1152(2) 0.55019(17) -0.15055(16) 0.0297(6) Uani 1 1 d .
C53 C 0.00286(18) 0.77400(16) -0.00300(15) 0.0252(5) Uani 1 1 d .
C54 C -0.0108(2) 0.78075(17) 0.07124(15) 0.0283(6) Uani 1 1 d .
C55 C -0.0547(2) 0.85169(17) 0.11435(15) 0.0305(6) Uani 1 1 d .
H55 H -0.0645 0.8581 0.1653 0.037 Uiso 1 1 calc R
C56 C -0.08455(19) 0.91327(17) 0.08527(15) 0.0283(6) Uani 1 1 d .
C57 C -0.06674(19) 0.90490(17) 0.01207(15) 0.0278(5) Uani 1 1 d .
H57 H -0.0848 0.9477 -0.0074 0.033 Uiso 1 1 calc R
C58 C -0.02318(18) 0.83543(16) -0.03347(15) 0.0261(5) Uani 1 1 d .
C59 C 0.0197(3) 0.7141(2) 0.10300(19) 0.0433(7) Uani 1 1 d .
H59A H 0.0018 0.7288 0.1545 0.065 Uiso 1 1 calc R
H59B H 0.0955 0.7133 0.1132 0.065 Uiso 1 1 calc R
H59C H -0.0182 0.6569 0.0620 0.065 Uiso 1 1 calc R
C60 C -0.1360(2) 0.98736(19) 0.13154(17) 0.0372(6) Uani 1 1 d .
H60A H -0.1826 0.9671 0.1556 0.056 Uiso 1 1 calc R
H60B H -0.1769 1.0092 0.0935 0.056 Uiso 1 1 calc R
H60C H -0.0818 1.0340 0.1756 0.056 Uiso 1 1 calc R
C61 C -0.0060(2) 0.82633(18) -0.11357(16) 0.0327(6) Uani 1 1 d .
H61A H -0.0300 0.8748 -0.1254 0.049 Uiso 1 1 calc R
H61B H -0.0457 0.7716 -0.1583 0.049 Uiso 1 1 calc R
H61C H 0.0690 0.8267 -0.1090 0.049 Uiso 1 1 calc R
C62 C -0.0424(3) 0.5477(3) -0.2539(2) 0.0841(15) Uani 1 1 d .
H62A H -0.1193 0.5413 -0.2707 0.126 Uiso 1 1 calc R
H62B H -0.0195 0.4993 -0.2940 0.126 Uiso 1 1 calc R
H62C H -0.0135 0.6024 -0.2515 0.126 Uiso 1 1 calc R
C63 C -0.0502(3) 0.4659(2) -0.1687(3) 0.0882(16) Uani 1 1 d .
H63A H -0.0242 0.4668 -0.1139 0.132 Uiso 1 1 calc R
H63B H -0.0306 0.4155 -0.2092 0.132 Uiso 1 1 calc R
H63C H -0.1269 0.4620 -0.1839 0.132 Uiso 1 1 calc R
C64 C 0.29024(19) 0.63472(15) -0.08775(15) 0.0246(5) Uani 1 1 d .
C65 C 0.32455(19) 0.66508(15) -0.13803(15) 0.0259(5) Uani 1 1 d .
C66 C 0.4293(2) 0.66249(16) -0.13709(15) 0.0281(6) Uani 1 1 d .
H66 H 0.4548 0.6826 -0.1709 0.034 Uiso 1 1 calc R
C67 C 0.4977(2) 0.63135(16) -0.08811(15) 0.0285(6) Uani 1 1 d .
C68 C 0.4606(2) 0.60503(16) -0.03691(15) 0.0287(6) Uani 1 1 d .
H68 H 0.5077 0.5860 -0.0015 0.034 Uiso 1 1 calc R
C69 C 0.3568(2) 0.60550(15) -0.03558(15) 0.0272(5) Uani 1 1 d .
C70 C 0.2524(2) 0.69938(18) -0.19135(17) 0.0341(6) Uani 1 1 d .
H70A H 0.1912 0.6552 -0.2279 0.051 Uiso 1 1 calc R
H70B H 0.2898 0.7137 -0.2245 0.051 Uiso 1 1 calc R
H70C H 0.2291 0.7515 -0.1564 0.051 Uiso 1 1 calc R
C71 C 0.6093(2) 0.6250(2) -0.09226(18) 0.0386(7) Uani 1 1 d .
H71A H 0.6577 0.6693 -0.0414 0.058 Uiso 1 1 calc R
H71B H 0.6166 0.6342 -0.1396 0.058 Uiso 1 1 calc R
H71C H 0.6257 0.5674 -0.0985 0.058 Uiso 1 1 calc R
C72 C 0.3173(2) 0.57510(18) 0.01942(16) 0.0343(6) Uani 1 1 d .
H72A H 0.2853 0.6209 0.0543 0.051 Uiso 1 1 calc R
H72B H 0.3761 0.5615 0.0544 0.051 Uiso 1 1 calc R
H72C H 0.2647 0.5231 -0.0147 0.051 Uiso 1 1 calc R
C73 C -0.2148(3) 1.4311(2) 0.4956(2) 0.0553(9) Uani 1 1 d .
H73A H -0.2772 1.4079 0.4473 0.083 Uiso 1 1 calc R
H73B H -0.2163 1.4925 0.5288 0.083 Uiso 1 1 calc R
H73C H -0.2144 1.3989 0.5289 0.083 Uiso 1 1 calc R
C74 C -0.1186(2) 1.4222(2) 0.4680(2) 0.0473(8) Uani 1 1 d .
H74A H -0.1147 1.4601 0.4398 0.057 Uiso 1 1 calc R
H74B H -0.0556 1.4407 0.5164 0.057 Uiso 1 1 calc R
C75 C -0.0282(3) 1.3236(2) 0.3879(2) 0.0532(8) Uani 1 1 d .
H75A H 0.0328 1.3325 0.4356 0.064 Uiso 1 1 calc R
H75B H -0.0155 1.3672 0.3675 0.064 Uiso 1 1 calc R
C76 C -0.0389(3) 1.2345(2) 0.3210(2) 0.0566(9) Uani 1 1 d .
H76A H -0.0486 1.1914 0.3419 0.085 Uiso 1 1 calc R
H76B H 0.0248 1.2281 0.3031 0.085 Uiso 1 1 calc R
H76C H -0.0998 1.2255 0.2741 0.085 Uiso 1 1 calc R

loop_
_atom_site_aniso_label
_atom_site_aniso_U_11
_atom_site_aniso_U_22
_atom_site_aniso_U_33
_atom_site_aniso_U_23
_atom_site_aniso_U_13
_atom_site_aniso_U_12
Cu1 0.02899(17) 0.03185(17) 0.02372(16) 0.01257(13) 0.00745(13) 0.00026(13)
Cu2 0.02625(16) 0.02201(15) 0.02192(15) 0.00566(12) 0.00587(12) -0.00041(12)
Cu3 0.02419(16) 0.02172(15) 0.02575(16) 0.00528(13) 0.00591(13) 0.00139(12)
Cl1 0.0508(4) 0.0507(4) 0.0304(4) 0.0226(3) 0.0088(3) -0.0010(3)
Cl2 0.0385(4) 0.0238(3) 0.0266(3) 0.0109(3) 0.0025(3) 0.0052(3)
Cl3 0.0387(4) 0.0247(3) 0.0273(3) 0.0117(3) -0.0022(3) 0.0010(3)
O1 0.0396(11) 0.0316(10) 0.0237(9) 0.0080(8) 0.0042(8) -0.0023(9)
O2 0.0327(10) 0.0443(11) 0.0301(10) 0.0186(9) 0.0086(8) -0.0049(9)
O3 0.0421(11) 0.0241(9) 0.0319(10) 0.0108(8) 0.0050(8) -0.0050(8)
O4 0.0340(10) 0.0342(10) 0.0202(9) 0.0084(8) 0.0087(8) 0.0000(8)
O5 0.0258(11) 0.0467(13) 0.0651(15) -0.0037(11) 0.0141(10) -0.0037(9)
O6 0.0356(11) 0.0260(10) 0.0435(11) 0.0002(9) 0.0133(9) 0.0015(8)
O7 0.0377(11) 0.0520(13) 0.0584(14) 0.0294(11) 0.0136(10) 0.0049(10)
N1 0.0228(10) 0.0229(10) 0.0218(10) 0.0095(9) 0.0054(8) 0.0019(8)
N2 0.0211(10) 0.0237(10) 0.0210(10) 0.0103(8) 0.0051(8) 0.0020(8)
N3 0.0201(10) 0.0199(10) 0.0195(10) 0.0079(8) 0.0045(8) 0.0019(8)
N4 0.0196(10) 0.0219(10) 0.0201(10) 0.0082(8) 0.0036(8) 0.0007(8)
N5 0.0227(10) 0.0228(10) 0.0259(11) 0.0066(9) 0.0059(9) 0.0018(8)
N6 0.0236(10) 0.0186(10) 0.0264(11) 0.0071(9) 0.0047(9) 0.0023(8)
C1 0.0225(12) 0.0220(12) 0.0280(13) 0.0110(10) 0.0092(10) 0.0077(10)
C2 0.0260(13) 0.0264(13) 0.0245(13) 0.0111(11) 0.0063(11) 0.0058(11)
C3 0.0292(13) 0.0312(14) 0.0234(13) 0.0137(11) 0.0049(11) -0.0009(11)
C4 0.0294(13) 0.0244(13) 0.0262(13) 0.0129(11) 0.0095(11) 0.0045(11)
C5 0.0249(12) 0.0227(12) 0.0207(12) 0.0066(10) 0.0058(10) -0.0010(10)
C6 0.0269(13) 0.0225(12) 0.0226(12) 0.0070(10) 0.0082(10) 0.0021(10)
C7 0.0382(15) 0.0241(13) 0.0311(14) 0.0107(11) 0.0096(12) -0.0003(11)
C8 0.0356(15) 0.0299(14) 0.0307(14) 0.0083(12) 0.0110(12) -0.0042(12)
C9 0.0241(13) 0.0329(14) 0.0292(14) 0.0044(12) 0.0076(11) 0.0000(11)
C10 0.0259(13) 0.0259(13) 0.0237(13) 0.0039(11) 0.0059(10) 0.0012(10)
C11 0.0375(15) 0.0290(14) 0.0383(15) 0.0164(12) 0.0129(12) 0.0095(12)
C12 0.0445(18) 0.0456(18) 0.066(2) 0.0233(17) 0.0245(16) -0.0047(15)
C13 0.0300(14) 0.0333(15) 0.0478(17) 0.0160(13) 0.0097(13) 0.0100(12)
C14 0.0515(19) 0.063(2) 0.0219(14) 0.0122(14) 0.0068(13) -0.0171(16)
C15 0.0384(16) 0.0413(17) 0.0578(19) 0.0348(16) -0.0021(14) -0.0001(13)
C16 0.0220(12) 0.0279(13) 0.0194(12) 0.0104(10) 0.0045(10) -0.0015(10)
C17 0.0256(13) 0.0291(13) 0.0249(13) 0.0138(11) 0.0101(10) 0.0039(10)
C18 0.0208(12) 0.0395(15) 0.0289(13) 0.0177(12) 0.0054(10) 0.0039(11)
C19 0.0271(13) 0.0346(15) 0.0248(13) 0.0118(12) 0.0064(11) -0.0025(11)
C20 0.0321(14) 0.0288(13) 0.0260(13) 0.0095(11) 0.0116(11) 0.0019(11)
C21 0.0253(13) 0.0310(13) 0.0252(13) 0.0142(11) 0.0112(10) 0.0050(11)
C22 0.0302(14) 0.0320(14) 0.0321(14) 0.0127(12) 0.0079(11) 0.0087(11)
C23 0.0366(16) 0.0451(17) 0.0334(15) 0.0132(14) 0.0016(13) -0.0040(13)
C24 0.0309(14) 0.0347(15) 0.0339(15) 0.0127(12) 0.0086(12) 0.0092(12)
C25 0.0183(11) 0.0240(12) 0.0238(12) 0.0122(10) 0.0054(10) 0.0048(9)
C26 0.0206(12) 0.0226(12) 0.0248(12) 0.0067(10) 0.0050(10) 0.0026(10)
C27 0.0239(12) 0.0286(13) 0.0217(12) 0.0065(11) 0.0051(10) -0.0022(10)
C28 0.0225(12) 0.0271(13) 0.0238(13) 0.0080(11) 0.0056(10) 0.0045(10)
C29 0.0256(12) 0.0186(11) 0.0199(12) 0.0077(10) 0.0045(10) -0.0010(10)
C30 0.0251(13) 0.0226(12) 0.0241(12) 0.0097(10) 0.0037(10) -0.0016(10)
C31 0.0312(14) 0.0271(13) 0.0273(13) 0.0143(11) 0.0005(11) -0.0017(11)
C32 0.0393(15) 0.0260(13) 0.0235(13) 0.0096(11) 0.0093(11) -0.0024(11)
C33 0.0336(14) 0.0296(14) 0.0308(14) 0.0120(11) 0.0146(12) 0.0034(11)
C34 0.0270(13) 0.0230(13) 0.0268(13) 0.0098(11) 0.0072(11) 0.0030(10)
C35 0.0261(13) 0.0374(15) 0.0320(14) 0.0181(12) 0.0052(11) 0.0086(11)
C36 0.0522(18) 0.0448(17) 0.0322(15) 0.0202(14) 0.0115(14) -0.0005(14)
C37 0.0303(14) 0.0421(16) 0.0344(15) 0.0174(13) 0.0153(12) 0.0142(12)
C38 0.0246(13) 0.0559(18) 0.0354(15) 0.0248(14) 0.0032(12) -0.0004(13)
C39 0.0475(18) 0.0364(16) 0.0326(15) 0.0003(13) 0.0151(13) -0.0150(14)
C40 0.0251(12) 0.0229(12) 0.0189(12) 0.0080(10) 0.0074(10) 0.0011(10)
C41 0.0223(12) 0.0264(12) 0.0197(12) 0.0088(10) 0.0066(10) 0.0048(10)
C42 0.0321(14) 0.0257(13) 0.0223(12) 0.0122(10) 0.0088(11) 0.0078(11)
C43 0.0307(13) 0.0262(13) 0.0229(12) 0.0081(11) 0.0095(11) -0.0007(11)
C44 0.0225(12) 0.0323(14) 0.0240(13) 0.0081(11) 0.0063(10) -0.0002(11)
C45 0.0250(12) 0.0260(13) 0.0214(12) 0.0087(10) 0.0071(10) 0.0035(10)
C46 0.0270(13) 0.0352(15) 0.0328(14) 0.0187(12) 0.0082(11) 0.0083(11)
C47 0.0384(16) 0.0365(16) 0.0418(16) 0.0192(13) 0.0108(13) -0.0050(13)
C48 0.0266(14) 0.0354(15) 0.0396(16) 0.0169(13) 0.0042(12) 0.0029(12)
C49 0.0241(12) 0.0239(12) 0.0255(13) 0.0113(11) 0.0048(10) 0.0041(10)
C50 0.0274(14) 0.0309(14) 0.0328(14) 0.0086(12) 0.0061(11) -0.0001(11)
C51 0.0262(14) 0.0298(14) 0.0399(16) 0.0049(12) 0.0039(12) -0.0031(11)
C52 0.0318(14) 0.0251(13) 0.0283(14) 0.0090(11) 0.0070(11) 0.0007(11)
C53 0.0189(12) 0.0249(13) 0.0257(13) 0.0063(10) 0.0044(10) 0.0020(10)
C54 0.0269(13) 0.0294(14) 0.0279(13) 0.0120(11) 0.0072(11) 0.0038(11)
C55 0.0298(14) 0.0374(15) 0.0236(13) 0.0128(12) 0.0075(11) 0.0016(12)
C56 0.0228(12) 0.0306(14) 0.0269(13) 0.0086(11) 0.0059(10) 0.0038(11)
C57 0.0239(13) 0.0299(14) 0.0293(13) 0.0141(11) 0.0051(11) 0.0054(11)
C58 0.0187(12) 0.0306(13) 0.0270(13) 0.0117(11) 0.0045(10) 0.0015(10)
C59 0.0565(19) 0.0440(17) 0.0418(17) 0.0253(14) 0.0221(15) 0.0164(15)
C60 0.0367(15) 0.0402(16) 0.0353(15) 0.0144(13) 0.0138(13) 0.0131(13)
C61 0.0312(14) 0.0407(16) 0.0309(14) 0.0178(12) 0.0119(12) 0.0092(12)
C62 0.066(3) 0.120(4) 0.037(2) 0.010(2) 0.0036(18) 0.046(3)
C63 0.056(2) 0.037(2) 0.166(5) 0.024(2) 0.056(3) 0.0011(17)
C64 0.0240(12) 0.0180(12) 0.0257(13) 0.0043(10) 0.0056(10) 0.0029(10)
C65 0.0277(13) 0.0193(12) 0.0250(13) 0.0059(10) 0.0043(10) 0.0029(10)
C66 0.0290(13) 0.0243(13) 0.0287(13) 0.0089(11) 0.0091(11) 0.0023(11)
C67 0.0263(13) 0.0219(12) 0.0286(13) 0.0034(11) 0.0062(11) 0.0028(10)
C68 0.0273(13) 0.0254(13) 0.0272(13) 0.0086(11) 0.0020(11) 0.0054(11)
C69 0.0320(14) 0.0204(12) 0.0237(13) 0.0053(10) 0.0064(11) 0.0032(10)
C70 0.0322(14) 0.0346(15) 0.0373(15) 0.0196(13) 0.0060(12) 0.0064(12)
C71 0.0271(14) 0.0473(17) 0.0430(17) 0.0193(14) 0.0120(12) 0.0119(13)
C72 0.0369(15) 0.0344(15) 0.0323(14) 0.0167(12) 0.0075(12) 0.0050(12)
C73 0.0450(19) 0.058(2) 0.069(2) 0.0327(19) 0.0164(17) 0.0095(16)
C74 0.0375(17) 0.0452(18) 0.064(2) 0.0313(17) 0.0106(15) 0.0029(14)
C75 0.0414(18) 0.070(2) 0.053(2) 0.0320(19) 0.0124(16) 0.0071(16)
C76 0.064(2) 0.070(2) 0.051(2) 0.0366(19) 0.0216(17) 0.0237(19)

loop_
_atom_type_symbol
_atom_type_description
_atom_type_scat_dispersion_real
_atom_type_scat_dispersion_imag
_atom_type_scat_source
Cu Cu 0.3201 1.2651 'International Tables Vol C Tables 4.2.6.8 and 6.1.1.4'
Cl Cl 0.1484 0.1585 'International Tables Vol C Tables 4.2.6.8 and 6.1.1.4'
C C 0.0033 0.0016 'International Tables Vol C Tables 4.2.6.8 and 6.1.1.4'
H H 0.0000 0.0000 'International Tables Vol C Tables 4.2.6.8 and 6.1.1.4'
O O 0.0106 0.0060 'International Tables Vol C Tables 4.2.6.8 and 6.1.1.4'
N N 0.0061 0.0033 'International Tables Vol C Tables 4.2.6.8 and 6.1.1.4'

loop_
_geom_angle_atom_site_label_1
_geom_angle_atom_site_label_2
_geom_angle_atom_site_label_3
_geom_angle
C1 Cu1 Cl1 173.46(8)
C25 Cu2 Cl3 133.77(7)
C25 Cu2 Cl2 130.41(7)
Cl3 Cu2 Cl2 95.79(2)
C49 Cu3 Cl2 133.15(8)
C49 Cu3 Cl3 129.64(8)
Cl2 Cu3 Cl3 97.08(2)
Cu3 Cl2 Cu2 82.57(2)
Cu3 Cl3 Cu2 82.58(2)
C75 O7 C74 111.5(2)
C1 N1 C2 125.6(2)
C1 N1 C5 117.51(19)
C2 N1 C5 116.74(19)
C1 N2 C4 126.0(2)
C1 N2 C16 117.53(19)
C4 N2 C16 116.38(18)
C25 N3 C26 125.8(2)
C25 N3 C29 116.54(18)
C26 N3 C29 117.55(19)
C25 N4 C28 126.1(2)
C25 N4 C40 116.07(18)
C28 N4 C40 117.75(18)
C49 N5 C50 126.1(2)
C49 N5 C53 117.60(19)
C50 N5 C53 116.2(2)
C49 N6 C52 125.7(2)
C49 N6 C64 117.66(19)
C52 N6 C64 116.6(2)
N1 C1 N2 116.9(2)
N1 C1 Cu1 122.54(17)
N2 C1 Cu1 120.39(17)
O1 C2 N1 120.6(2)
O1 C2 C3 123.3(2)
N1 C2 C3 116.0(2)
C4 C3 C2 113.4(2)
C4 C3 C14 110.1(2)
C2 C3 C14 110.1(2)
C4 C3 C15 106.1(2)
C2 C3 C15 106.0(2)
C14 C3 C15 111.0(2)
O2 C4 N2 120.6(2)
O2 C4 C3 123.0(2)
N2 C4 C3 116.3(2)
C6 C5 C10 123.1(2)
C6 C5 N1 118.6(2)
C10 C5 N1 118.3(2)
C5 C6 C7 117.3(2)
C5 C6 C11 123.1(2)
C7 C6 C11 119.6(2)
C8 C7 C6 121.5(3)
C8 C7 H7 119.2
C6 C7 H7 119.2
C9 C8 C7 118.6(2)
C9 C8 C12 121.2(3)
C7 C8 C12 120.2(3)
C8 C9 C10 122.6(3)
C8 C9 H9 118.7
C10 C9 H9 118.7
C9 C10 C5 116.7(2)
C9 C10 C13 121.5(2)
C5 C10 C13 121.7(2)
C6 C11 H11A 109.5
C6 C11 H11B 109.5
H11A C11 H11B 109.5
C6 C11 H11C 109.5
H11A C11 H11C 109.5
H11B C11 H11C 109.5
C8 C12 H12A 109.5
C8 C12 H12B 109.5
H12A C12 H12B 109.5
C8 C12 H12C 109.5
H12A C12 H12C 109.5
H12B C12 H12C 109.5
C10 C13 H13A 109.5
C10 C13 H13B 109.5
H13A C13 H13B 109.5
C10 C13 H13C 109.5
H13A C13 H13C 109.5
H13B C13 H13C 109.5
C3 C14 H14A 109.5
C3 C14 H14B 109.5
H14A C14 H14B 109.5
C3 C14 H14C 109.5
H14A C14 H14C 109.5
H14B C14 H14C 109.5
C3 C15 H15A 109.5
C3 C15 H15B 109.5
H15A C15 H15B 109.5
C3 C15 H15C 109.5
H15A C15 H15C 109.5
H15B C15 H15C 109.5
C17 C16 C21 123.1(2)
C17 C16 N2 118.0(2)
C21 C16 N2 118.9(2)
C16 C17 C18 117.2(2)
C16 C17 C22 121.9(2)
C18 C17 C22 120.9(2)
C19 C18 C17 122.1(2)
C19 C18 H18 118.9
C17 C18 H18 118.9
C18 C19 C20 118.3(2)
C18 C19 C23 120.9(2)
C20 C19 C23 120.7(2)
C19 C20 C21 122.1(2)
C19 C20 H20 119.0
C21 C20 H20 119.0
C20 C21 C16 117.1(2)
C20 C21 C24 121.1(2)
C16 C21 C24 121.8(2)
C17 C22 H22A 109.5
C17 C22 H22B 109.5
H22A C22 H22B 109.5
C17 C22 H22C 109.5
H22A C22 H22C 109.5
H22B C22 H22C 109.5
C19 C23 H23A 109.5
C19 C23 H23B 109.5
H23A C23 H23B 109.5
C19 C23 H23C 109.5
H23A C23 H23C 109.5
H23B C23 H23C 109.5
C21 C24 H24A 109.5
C21 C24 H24B 109.5
H24A C24 H24B 109.5
C21 C24 H24C 109.5
H24A C24 H24C 109.5
H24B C24 H24C 109.5
N3 C25 N4 116.3(2)
N3 C25 Cu2 123.00(17)
N4 C25 Cu2 120.74(16)
O3 C26 N3 120.3(2)
O3 C26 C27 123.4(2)
N3 C26 C27 116.0(2)
C26 C27 C28 112.9(2)
C26 C27 C39 111.3(2)
C28 C27 C39 111.0(2)
C26 C27 C38 104.8(2)
C28 C27 C38 106.2(2)
C39 C27 C38 110.3(2)
O4 C28 N4 121.0(2)
O4 C28 C27 123.2(2)
N4 C28 C27 115.4(2)
C34 C29 C30 122.8(2)
C34 C29 N3 118.9(2)
C30 C29 N3 118.3(2)
C29 C30 C31 117.1(2)
C29 C30 C35 122.0(2)
C31 C30 C35 120.9(2)
C32 C31 C30 122.0(2)
C32 C31 H31 119.0
C30 C31 H31 119.0
C31 C32 C33 118.6(2)
C31 C32 C36 120.6(3)
C33 C32 C36 120.7(2)
C32 C33 C34 121.8(2)
C32 C33 H33 119.1
C34 C33 H33 119.1
C33 C34 C29 117.6(2)
C33 C34 C37 121.2(2)
C29 C34 C37 121.1(2)
C30 C35 H35A 109.5
C30 C35 H35B 109.5
H35A C35 H35B 109.5
C30 C35 H35C 109.5
H35A C35 H35C 109.5
H35B C35 H35C 109.5
C32 C36 H36A 109.5
C32 C36 H36B 109.5
H36A C36 H36B 109.5
C32 C36 H36C 109.5
H36A C36 H36C 109.5
H36B C36 H36C 109.5
C34 C37 H37A 109.5
C34 C37 H37B 109.5
H37A C37 H37B 109.5
C34 C37 H37C 109.5
H37A C37 H37C 109.5
H37B C37 H37C 109.5
C27 C38 H38A 109.5
C27 C38 H38B 109.5
H38A C38 H38B 109.5
C27 C38 H38C 109.5
H38A C38 H38C 109.5
H38B C38 H38C 109.5
C27 C39 H39A 109.5
C27 C39 H39B 109.5
H39A C39 H39B 109.5
C27 C39 H39C 109.5
H39A C39 H39C 109.5
H39B C39 H39C 109.5
C41 C40 C45 122.5(2)
C41 C40 N4 118.2(2)
C45 C40 N4 119.2(2)
C40 C41 C42 118.3(2)
C40 C41 C46 122.0(2)
C42 C41 C46 119.6(2)
C41 C42 C43 121.3(2)
C41 C42 H42 119.3
C43 C42 H42 119.3
C44 C43 C42 118.4(2)
C44 C43 C47 121.4(2)
C42 C43 C47 120.2(2)
C43 C44 C45 122.5(2)
C43 C44 H44 118.8
C45 C44 H44 118.8
C44 C45 C40 117.0(2)
C44 C45 C48 119.5(2)
C40 C45 C48 123.5(2)
C41 C46 H46A 109.5
C41 C46 H46B 109.5
H46A C46 H46B 109.5
C41 C46 H46C 109.5
H46A C46 H46C 109.5
H46B C46 H46C 109.5
C43 C47 H47A 109.5
C43 C47 H47B 109.5
H47A C47 H47B 109.5
C43 C47 H47C 109.5
H47A C47 H47C 109.5
H47B C47 H47C 109.5
C45 C48 H48A 109.5
C45 C48 H48B 109.5
H48A C48 H48B 109.5
C45 C48 H48C 109.5
H48A C48 H48C 109.5
H48B C48 H48C 109.5
N5 C49 N6 117.0(2)
N5 C49 Cu3 120.98(18)
N6 C49 Cu3 122.03(17)
O5 C50 N5 120.6(2)
O5 C50 C51 122.0(2)
N5 C50 C51 117.4(2)
C50 C51 C63 110.1(3)
C50 C51 C52 115.5(2)
C63 C51 C52 109.3(3)
C50 C51 C62 106.0(3)
C63 C51 C62 110.4(3)
C52 C51 C62 105.3(3)
O6 C52 N6 121.1(2)
O6 C52 C51 121.7(2)
N6 C52 C51 117.1(2)
C58 C53 C54 122.8(2)
C58 C53 N5 118.3(2)
C54 C53 N5 118.8(2)
C55 C54 C53 117.1(2)
C55 C54 C59 121.5(2)
C53 C54 C59 121.4(2)
C56 C55 C54 122.1(2)
C56 C55 H55 118.9
C54 C55 H55 118.9
C55 C56 C57 118.5(2)
C55 C56 C60 120.9(2)
C57 C56 C60 120.5(2)
C56 C57 C58 121.7(2)
C56 C57 H57 119.1
C58 C57 H57 119.1
C57 C58 C53 117.7(2)
C57 C58 C61 121.2(2)
C53 C58 C61 121.2(2)
C54 C59 H59A 109.5
C54 C59 H59B 109.5
H59A C59 H59B 109.5
C54 C59 H59C 109.5
H59A C59 H59C 109.5
H59B C59 H59C 109.5
C56 C60 H60A 109.5
C56 C60 H60B 109.5
H60A C60 H60B 109.5
C56 C60 H60C 109.5
H60A C60 H60C 109.5
H60B C60 H60C 109.5
C58 C61 H61A 109.5
C58 C61 H61B 109.5
H61A C61 H61B 109.5
C58 C61 H61C 109.5
H61A C61 H61C 109.5
H61B C61 H61C 109.5
C51 C62 H62A 109.5
C51 C62 H62B 109.5
H62A C62 H62B 109.5
C51 C62 H62C 109.5
H62A C62 H62C 109.5
H62B C62 H62C 109.5
C51 C63 H63A 109.5
C51 C63 H63B 109.5
H63A C63 H63B 109.5
C51 C63 H63C 109.5
H63A C63 H63C 109.5
H63B C63 H63C 109.5
C69 C64 C65 122.9(2)
C69 C64 N6 119.6(2)
C65 C64 N6 117.5(2)
C66 C65 C64 117.3(2)
C66 C65 C70 120.8(2)
C64 C65 C70 121.9(2)
C67 C66 C65 121.8(2)
C67 C66 H66 119.1
C65 C66 H66 119.1
C68 C67 C66 118.5(2)
C68 C67 C71 121.2(2)
C66 C67 C71 120.3(2)
C67 C68 C69 122.2(2)
C67 C68 H68 118.9
C69 C68 H68 118.9
C68 C69 C64 117.1(2)
C68 C69 C72 121.5(2)
C64 C69 C72 121.3(2)
C65 C70 H70A 109.5
C65 C70 H70B 109.5
H70A C70 H70B 109.5
C65 C70 H70C 109.5
H70A C70 H70C 109.5
H70B C70 H70C 109.5
C67 C71 H71A 109.5
C67 C71 H71B 109.5
H71A C71 H71B 109.5
C67 C71 H71C 109.5
H71A C71 H71C 109.5
H71B C71 H71C 109.5
C69 C72 H72A 109.5
C69 C72 H72B 109.5
H72A C72 H72B 109.5
C69 C72 H72C 109.5
H72A C72 H72C 109.5
H72B C72 H72C 109.5
C74 C73 H73A 109.5
C74 C73 H73B 109.5
H73A C73 H73B 109.5
C74 C73 H73C 109.5
H73A C73 H73C 109.5
H73B C73 H73C 109.5
O7 C74 C73 110.1(3)
O7 C74 H74A 109.6
C73 C74 H74A 109.6
O7 C74 H74B 109.6
C73 C74 H74B 109.6
H74A C74 H74B 108.1
O7 C75 C76 110.3(3)
O7 C75 H75A 109.6
C76 C75 H75A 109.6
O7 C75 H75B 109.6
C76 C75 H75B 109.6
H75A C75 H75B 108.1
C75 C76 H76A 109.5
C75 C76 H76B 109.5
H76A C76 H76B 109.5
C75 C76 H76C 109.5
H76A C76 H76C 109.5
H76B C76 H76C 109.5

loop_
_geom_bond_atom_site_label_1
_geom_bond_atom_site_label_2
_geom_bond_distance
Cu1 C1 1.886(2)
Cu1 Cl1 2.1150(7)
Cu2 C25 1.885(2)
Cu2 Cl3 2.2974(7)
Cu2 Cl2 2.3139(7)
Cu3 C49 1.875(2)
Cu3 Cl2 2.2745(7)
Cu3 Cl3 2.2906(7)
O1 C2 1.204(3)
O2 C4 1.205(3)
O3 C26 1.206(3)
O4 C28 1.201(3)
O5 C50 1.201(3)
O6 C52 1.203(3)
O7 C75 1.416(4)
O7 C74 1.421(4)
N1 C1 1.352(3)
N1 C2 1.423(3)
N1 C5 1.464(3)
N2 C1 1.364(3)
N2 C4 1.414(3)
N2 C16 1.463(3)
N3 C25 1.365(3)
N3 C26 1.410(3)
N3 C29 1.461(3)
N4 C25 1.369(3)
N4 C28 1.416(3)
N4 C40 1.465(3)
N5 C49 1.359(3)
N5 C50 1.413(3)
N5 C53 1.458(3)
N6 C49 1.375(3)
N6 C52 1.407(3)
N6 C64 1.457(3)
C2 C3 1.514(3)
C3 C4 1.507(3)
C3 C14 1.530(4)
C3 C15 1.551(4)
C5 C6 1.390(3)
C5 C10 1.395(4)
C6 C7 1.401(3)
C6 C11 1.495(4)
C7 C8 1.387(4)
C7 H7 0.9500
C8 C9 1.381(4)
C8 C12 1.513(4)
C9 C10 1.391(4)
C9 H9 0.9500
C10 C13 1.496(4)
C11 H11A 0.9800
C11 H11B 0.9800
C11 H11C 0.9800
C12 H12A 0.9800
C12 H12B 0.9800
C12 H12C 0.9800
C13 H13A 0.9800
C13 H13B 0.9800
C13 H13C 0.9800
C14 H14A 0.9800
C14 H14B 0.9800
C14 H14C 0.9800
C15 H15A 0.9800
C15 H15B 0.9800
C15 H15C 0.9800
C16 C17 1.388(3)
C16 C21 1.393(3)
C17 C18 1.393(3)
C17 C22 1.504(4)
C18 C19 1.387(4)
C18 H18 0.9500
C19 C20 1.389(4)
C19 C23 1.511(4)
C20 C21 1.392(3)
C20 H20 0.9500
C21 C24 1.506(4)
C22 H22A 0.9800
C22 H22B 0.9800
C22 H22C 0.9800
C23 H23A 0.9800
C23 H23B 0.9800
C23 H23C 0.9800
C24 H24A 0.9800
C24 H24B 0.9800
C24 H24C 0.9800
C26 C27 1.510(3)
C27 C28 1.522(3)
C27 C39 1.526(4)
C27 C38 1.553(4)
C29 C34 1.392(3)
C29 C30 1.393(3)
C30 C31 1.396(3)
C30 C35 1.503(4)
C31 C32 1.385(4)
C31 H31 0.9500
C32 C33 1.388(4)
C32 C36 1.505(4)
C33 C34 1.388(3)
C33 H33 0.9500
C34 C37 1.507(4)
C35 H35A 0.9800
C35 H35B 0.9800
C35 H35C 0.9800
C36 H36A 0.9800
C36 H36B 0.9800
C36 H36C 0.9800
C37 H37A 0.9800
C37 H37B 0.9800
C37 H37C 0.9800
C38 H38A 0.9800
C38 H38B 0.9800
C38 H38C 0.9800
C39 H39A 0.9800
C39 H39B 0.9800
C39 H39C 0.9800
C40 C41 1.386(3)
C40 C45 1.400(3)
C41 C42 1.390(3)
C41 C46 1.506(3)
C42 C43 1.398(3)
C42 H42 0.9500
C43 C44 1.383(4)
C43 C47 1.511(3)
C44 C45 1.395(3)
C44 H44 0.9500
C45 C48 1.508(4)
C46 H46A 0.9800
C46 H46B 0.9800
C46 H46C 0.9800
C47 H47A 0.9800
C47 H47B 0.9800
C47 H47C 0.9800
C48 H48A 0.9800
C48 H48B 0.9800
C48 H48C 0.9800
C50 C51 1.504(4)
C51 C63 1.512(4)
C51 C52 1.513(4)
C51 C62 1.553(5)
C53 C58 1.393(4)
C53 C54 1.395(3)
C54 C55 1.393(4)
C54 C59 1.501(4)
C55 C56 1.389(4)
C55 H55 0.9500
C56 C57 1.390(3)
C56 C60 1.508(4)
C57 C58 1.391(4)
C57 H57 0.9500
C58 C61 1.508(3)
C59 H59A 0.9800
C59 H59B 0.9800
C59 H59C 0.9800
C60 H60A 0.9800
C60 H60B 0.9800
C60 H60C 0.9800
C61 H61A 0.9800
C61 H61B 0.9800
C61 H61C 0.9800
C62 H62A 0.9800
C62 H62B 0.9800
C62 H62C 0.9800
C63 H63A 0.9800
C63 H63B 0.9800
C63 H63C 0.9800
C64 C69 1.395(4)
C64 C65 1.395(3)
C65 C66 1.394(3)
C65 C70 1.503(4)
C66 C67 1.389(4)
C66 H66 0.9500
C67 C68 1.387(4)
C67 C71 1.513(4)
C68 C69 1.390(4)
C68 H68 0.9500
C69 C72 1.509(4)
C70 H70A 0.9800
C70 H70B 0.9800
C70 H70C 0.9800
C71 H71A 0.9800
C71 H71B 0.9800
C71 H71C 0.9800
C72 H72A 0.9800
C72 H72B 0.9800
C72 H72C 0.9800
C73 C74 1.488(4)
C73 H73A 0.9800
C73 H73B 0.9800
C73 H73C 0.9800
C74 H74A 0.9900
C74 H74B 0.9900
C75 C76 1.497(5)
C75 H75A 0.9900
C75 H75B 0.9900
C76 H76A 0.9800
C76 H76B 0.9800
C76 H76C 0.9800

loop_
_geom_torsion_atom_site_label_1
_geom_torsion_atom_site_label_2
_geom_torsion_atom_site_label_3
_geom_torsion_atom_site_label_4
_geom_torsion
C49 Cu3 Cl2 Cu2 -165.33(10)
Cl3 Cu3 Cl2 Cu2 10.71(3)
C25 Cu2 Cl2 Cu3 167.61(9)
Cl3 Cu2 Cl2 Cu3 -10.65(3)
C49 Cu3 Cl3 Cu2 165.46(10)
Cl2 Cu3 Cl3 Cu2 -10.79(3)
C25 Cu2 Cl3 Cu3 -167.60(10)
Cl2 Cu2 Cl3 Cu3 10.57(3)
C2 N1 C1 N2 -0.5(3)
C5 N1 C1 N2 -175.3(2)
C2 N1 C1 Cu1 175.20(18)
C5 N1 C1 Cu1 0.4(3)
C4 N2 C1 N1 -1.7(3)
C16 N2 C1 N1 174.2(2)
C4 N2 C1 Cu1 -177.48(18)
C16 N2 C1 Cu1 -1.6(3)
Cl1 Cu1 C1 N1 -86.0(7)
Cl1 Cu1 C1 N2 89.6(7)
C1 N1 C2 O1 -169.0(2)
C5 N1 C2 O1 5.9(3)
C1 N1 C2 C3 15.7(3)
C5 N1 C2 C3 -169.4(2)
O1 C2 C3 C4 157.8(2)
N1 C2 C3 C4 -27.1(3)
O1 C2 C3 C14 33.9(4)
N1 C2 C3 C14 -150.9(2)
O1 C2 C3 C15 -86.2(3)
N1 C2 C3 C15 88.9(3)
C1 N2 C4 O2 172.4(2)
C16 N2 C4 O2 -3.6(3)
C1 N2 C4 C3 -11.8(3)
C16 N2 C4 C3 172.3(2)
C2 C3 C4 O2 -158.9(2)
C14 C3 C4 O2 -35.0(4)
C15 C3 C4 O2 85.1(3)
C2 C3 C4 N2 25.3(3)
C14 C3 C4 N2 149.2(2)
C15 C3 C4 N2 -90.7(3)
C1 N1 C5 C6 70.0(3)
C2 N1 C5 C6 -105.3(3)
C1 N1 C5 C10 -111.5(3)
C2 N1 C5 C10 73.2(3)
C10 C5 C6 C7 2.9(4)
N1 C5 C6 C7 -178.7(2)
C10 C5 C6 C11 -175.8(2)
N1 C5 C6 C11 2.6(3)
C5 C6 C7 C8 -1.8(4)
C11 C6 C7 C8 177.0(2)
C6 C7 C8 C9 -0.2(4)
C6 C7 C8 C12 -179.7(3)
C7 C8 C9 C10 1.2(4)
C12 C8 C9 C10 -179.3(3)
C8 C9 C10 C5 -0.2(4)
C8 C9 C10 C13 179.0(2)
C6 C5 C10 C9 -2.0(4)
N1 C5 C10 C9 179.6(2)
C6 C5 C10 C13 178.9(2)
N1 C5 C10 C13 0.4(3)
C1 N2 C16 C17 -92.3(3)
C4 N2 C16 C17 83.9(3)
C1 N2 C16 C21 89.7(3)
C4 N2 C16 C21 -94.0(3)
C21 C16 C17 C18 0.0(4)
N2 C16 C17 C18 -177.9(2)
C21 C16 C17 C22 -179.0(2)
N2 C16 C17 C22 3.2(3)
C16 C17 C18 C19 0.9(4)
C22 C17 C18 C19 179.9(2)
C17 C18 C19 C20 -0.9(4)
C17 C18 C19 C23 -178.4(2)
C18 C19 C20 C21 0.0(4)
C23 C19 C20 C21 177.5(2)
C19 C20 C21 C16 0.8(4)
C19 C20 C21 C24 -177.0(2)
C17 C16 C21 C20 -0.8(3)
N2 C16 C21 C20 177.0(2)
C17 C16 C21 C24 177.0(2)
N2 C16 C21 C24 -5.1(3)
C26 N3 C25 N4 2.9(3)
C29 N3 C25 N4 -172.76(19)
C26 N3 C25 Cu2 -176.59(18)
C29 N3 C25 Cu2 7.8(3)
C28 N4 C25 N3 -5.1(3)
C40 N4 C25 N3 177.0(2)
C28 N4 C25 Cu2 174.36(18)
C40 N4 C25 Cu2 -3.5(3)
Cl3 Cu2 C25 N3 -48.2(2)
Cl2 Cu2 C25 N3 134.16(16)
Cl3 Cu2 C25 N4 132.34(15)
Cl2 Cu2 C25 N4 -45.3(2)
C25 N3 C26 O3 -170.3(2)
C29 N3 C26 O3 5.3(3)
C25 N3 C26 C27 15.8(3)
C29 N3 C26 C27 -168.6(2)
O3 C26 C27 C28 155.9(2)
N3 C26 C27 C28 -30.4(3)
O3 C26 C27 C39 30.3(3)
N3 C26 C27 C39 -156.0(2)
O3 C26 C27 C38 -88.9(3)
N3 C26 C27 C38 84.7(2)
C25 N4 C28 O4 175.0(2)
C40 N4 C28 O4 -7.1(3)
C25 N4 C28 C27 -11.5(3)
C40 N4 C28 C27 166.4(2)
C26 C27 C28 O4 -158.3(2)
C39 C27 C28 O4 -32.5(4)
C38 C27 C28 O4 87.4(3)
C26 C27 C28 N4 28.3(3)
C39 C27 C28 N4 154.1(2)
C38 C27 C28 N4 -86.0(2)
C25 N3 C29 C34 -97.4(3)
C26 N3 C29 C34 86.6(3)
C25 N3 C29 C30 82.7(3)
C26 N3 C29 C30 -93.3(3)
C34 C29 C30 C31 2.0(3)
N3 C29 C30 C31 -178.1(2)
C34 C29 C30 C35 -179.8(2)
N3 C29 C30 C35 0.1(3)
C29 C30 C31 C32 -1.2(4)
C35 C30 C31 C32 -179.4(2)
C30 C31 C32 C33 0.4(4)
C30 C31 C32 C36 -177.2(2)
C31 C32 C33 C34 -0.2(4)
C36 C32 C33 C34 177.4(2)
C32 C33 C34 C29 0.9(4)
C32 C33 C34 C37 -178.7(2)
C30 C29 C34 C33 -1.9(4)
N3 C29 C34 C33 178.3(2)
C30 C29 C34 C37 177.8(2)
N3 C29 C34 C37 -2.1(3)
C25 N4 C40 C41 102.8(2)
C28 N4 C40 C41 -75.3(3)
C25 N4 C40 C45 -74.9(3)
C28 N4 C40 C45 107.0(2)
C45 C40 C41 C42 -1.8(3)
N4 C40 C41 C42 -179.5(2)
C45 C40 C41 C46 174.6(2)
N4 C40 C41 C46 -3.1(3)
C40 C41 C42 C43 2.1(3)
C46 C41 C42 C43 -174.4(2)
C41 C42 C43 C44 -0.6(4)
C41 C42 C43 C47 178.6(2)
C42 C43 C44 C45 -1.3(4)
C47 C43 C44 C45 179.5(2)
C43 C44 C45 C40 1.6(4)
C43 C44 C45 C48 -179.2(2)
C41 C40 C45 C44 0.0(3)
N4 C40 C45 C44 177.7(2)
C41 C40 C45 C48 -179.1(2)
N4 C40 C45 C48 -1.5(3)
C50 N5 C49 N6 0.2(4)
C53 N5 C49 N6 -177.5(2)
C50 N5 C49 Cu3 -178.9(2)
C53 N5 C49 Cu3 3.4(3)
C52 N6 C49 N5 -4.3(4)
C64 N6 C49 N5 177.3(2)
C52 N6 C49 Cu3 174.79(19)
C64 N6 C49 Cu3 -3.6(3)
Cl2 Cu3 C49 N5 110.64(19)
Cl3 Cu3 C49 N5 -64.3(2)
Cl2 Cu3 C49 N6 -68.4(2)
Cl3 Cu3 C49 N6 116.73(18)
C49 N5 C50 O5 178.9(3)
C53 N5 C50 O5 -3.4(4)
C49 N5 C50 C51 -2.9(4)
C53 N5 C50 C51 174.8(2)
O5 C50 C51 C63 -48.7(4)
N5 C50 C51 C63 133.1(3)
O5 C50 C51 C52 -173.1(3)
N5 C50 C51 C52 8.7(4)
O5 C50 C51 C62 70.7(4)
N5 C50 C51 C62 -107.5(3)
C49 N6 C52 O6 -172.2(2)
C64 N6 C52 O6 6.2(4)
C49 N6 C52 C51 10.5(4)
C64 N6 C52 C51 -171.1(2)
C50 C51 C52 O6 170.6(3)
C63 C51 C52 O6 45.8(4)
C62 C51 C52 O6 -72.8(4)
C50 C51 C52 N6 -12.1(4)
C63 C51 C52 N6 -136.9(3)
C62 C51 C52 N6 104.5(3)
C49 N5 C53 C58 88.5(3)
C50 N5 C53 C58 -89.4(3)
C49 N5 C53 C54 -95.0(3)
C50 N5 C53 C54 87.1(3)
C58 C53 C54 C55 1.4(4)
N5 C53 C54 C55 -174.9(2)
C58 C53 C54 C59 -179.0(2)
N5 C53 C54 C59 4.7(4)
C53 C54 C55 C56 0.4(4)
C59 C54 C55 C56 -179.2(3)
C54 C55 C56 C57 -2.1(4)
C54 C55 C56 C60 177.4(2)
C55 C56 C57 C58 2.0(4)
C60 C56 C57 C58 -177.5(2)
C56 C57 C58 C53 -0.3(4)
C56 C57 C58 C61 178.9(2)
C54 C53 C58 C57 -1.5(4)
N5 C53 C58 C57 174.9(2)
C54 C53 C58 C61 179.3(2)
N5 C53 C58 C61 -4.4(3)
C49 N6 C64 C69 93.8(3)
C52 N6 C64 C69 -84.7(3)
C49 N6 C64 C65 -89.4(3)
C52 N6 C64 C65 92.1(3)
C69 C64 C65 C66 2.4(3)
N6 C64 C65 C66 -174.3(2)
C69 C64 C65 C70 -177.6(2)
N6 C64 C65 C70 5.7(3)
C64 C65 C66 C67 -0.2(4)
C70 C65 C66 C67 179.8(2)
C65 C66 C67 C68 -2.2(4)
C65 C66 C67 C71 176.7(2)
C66 C67 C68 C69 2.7(4)
C71 C67 C68 C69 -176.2(2)
C67 C68 C69 C64 -0.7(4)
C67 C68 C69 C72 178.9(2)
C65 C64 C69 C68 -1.9(4)
N6 C64 C69 C68 174.7(2)
C65 C64 C69 C72 178.5(2)
N6 C64 C69 C72 -4.9(3)
C75 O7 C74 C73 -178.0(3)
C74 O7 C75 C76 -171.7(3)
